data_4130649
loop_
_publ_author_name
'Johnson, Jacob A.'
'Petersen, Brenna M.'
'Kormos, Attila'
'Echeverr\'ia, Elena'
'Chen, Yu-Sheng'
'Zhang, Jian'

_publ_section_title
;
 A New Approach to Non-Coordinating Anions: Lewis Acid Enhancement of
 Porphyrin Metal Centers in a Zwitterionic Metal-Organic Framework.
;
_journal_issue 32
_journal_name_full 'Journal of the American Chemical Society'
_journal_page_first 10293
_journal_page_last 10298
_journal_paper_doi 10.1021/jacs.6b05626
_journal_volume 138
_journal_year 2016
_chemical_formula_sum 'C100 H52 Fe In2 N4 O17'
_chemical_formula_weight 1866.95
_chemical_name_common UNLPF_16
_space_group_IT_number 58
_space_group_name_Hall '-P 2 2n'
_space_group_name_H-M_alt 'P n n m'
_symmetry_cell_setting orthorhombic
_symmetry_space_group_name_H-M 'P n n m'
_atom_sites_solution_hydrogens geom
_atom_sites_solution_primary direct
_atom_sites_solution_secondary difmap
_audit_creation_method SHELXL-97
_cell_angle_alpha 90.00
_cell_angle_beta 90.00
_cell_angle_gamma 90.00
_cell_formula_units_Z 2
_cell_length_a 23.4897(13)
_cell_length_b 23.4895(13)
_cell_length_c 31.9645(18)
_cell_measurement_reflns_used 9921
_cell_measurement_temperature 296(2)
_cell_measurement_theta_max 22.508
_cell_measurement_theta_min 4.353
_cell_volume 17636.8(17)
_computing_structure_refinement 'SHELXL-97 (Sheldrick, 1997)'
_computing_structure_solution 'SHELXS-97 (Sheldrick, 1990)'
_diffrn_ambient_temperature 296(2)
_diffrn_measured_fraction_theta_full 0.988
_diffrn_measured_fraction_theta_max 0.988
_diffrn_measurement_device_type 'CCD area detector'
_diffrn_radiation_monochromator graphite
_diffrn_radiation_source 'fine-focus sealed tube'
_diffrn_radiation_type synchrotron
_diffrn_radiation_wavelength 0.41328
_diffrn_reflns_av_R_equivalents 0.1641
_diffrn_reflns_av_sigmaI/netI 0.0893
_diffrn_reflns_limit_h_max 28
_diffrn_reflns_limit_h_min -28
_diffrn_reflns_limit_k_max 28
_diffrn_reflns_limit_k_min -28
_diffrn_reflns_limit_l_max 38
_diffrn_reflns_limit_l_min -38
_diffrn_reflns_number 238805
_diffrn_reflns_theta_full 14.58
_diffrn_reflns_theta_max 14.58
_diffrn_reflns_theta_min 0.63
_exptl_absorpt_coefficient_mu 0.101
_exptl_crystal_colour dark_brown
_exptl_crystal_density_diffrn 0.352
_exptl_crystal_density_method 'not measured'
_exptl_crystal_description octahedra
_exptl_crystal_F_000 1880
_exptl_crystal_size_max 0.2
_exptl_crystal_size_mid 0.2
_exptl_crystal_size_min 0.2
_refine_diff_density_max 0.695
_refine_diff_density_min -0.924
_refine_diff_density_rms 0.098
_refine_ls_extinction_coef 0.0015(5)
_refine_ls_extinction_expression Fc^*^=kFc[1+0.001xFc^2^\l^3^/sin(2\q)]^-1/4^
_refine_ls_extinction_method SHELXL
_refine_ls_goodness_of_fit_ref 0.991
_refine_ls_hydrogen_treatment mixed
_refine_ls_matrix_type full
_refine_ls_number_parameters 289
_refine_ls_number_reflns 16843
_refine_ls_number_restraints 176
_refine_ls_restrained_S_all 0.989
_refine_ls_R_factor_all 0.1868
_refine_ls_R_factor_gt 0.0963
_refine_ls_shift/su_max 0.016
_refine_ls_shift/su_mean 0.000
_refine_ls_structure_factor_coef Fsqd
_refine_ls_weighting_details 'calc w=1/[\s^2^(Fo^2^)+(0.1877P)^2^+0.0000P] where P=(Fo^2^+2Fc^2^)/3'
_refine_ls_weighting_scheme calc
_refine_ls_wR_factor_gt 0.2772
_refine_ls_wR_factor_ref 0.3282
_reflns_number_gt 7581
_reflns_number_total 16843
_reflns_threshold_expression >2sigma(I)
_cod_data_source_file ja6b05626_si_005.cif
_cod_data_source_block UNLPF_16
_cod_original_sg_symbol_H-M Pnnm
_cod_database_code 4130649

loop_
_symmetry_equiv_pos_as_xyz
'x, y, z'
'-x, -y, z'
'-x+1/2, y+1/2, -z+1/2'
'x+1/2, -y+1/2, -z+1/2'
'-x, -y, -z'
'x, y, -z'
'x-1/2, -y-1/2, z-1/2'
'-x-1/2, y-1/2, z-1/2'

loop_
_atom_site_label
_atom_site_type_symbol
_atom_site_fract_x
_atom_site_fract_y
_atom_site_fract_z
_atom_site_U_iso_or_equiv
_atom_site_adp_type
_atom_site_occupancy
_atom_site_symmetry_multiplicity
_atom_site_calc_flag
_atom_site_refinement_flags
In1 In 0.5000 0.0000 0.750024(13) 0.0824(2) Uani 1 2 d S
Fe1 Fe 0.5000 0.5000 0.5000 0.0929(4) Uani 1 4 d SDU
O4 O 0.46869(16) 0.09080(15) 0.75980(11) 0.1067(10) Uani 1 1 d .
N2 N 0.43900(18) 0.43932(18) 0.5000 0.0734(11) Uani 1 2 d SU
O3 O 0.48198(14) 0.06052(14) 0.69527(11) 0.1031(10) Uani 1 1 d .
O2 O 0.40909(14) -0.03071(17) 0.74035(12) 0.1094(10) Uani 1 1 d .
O1 O 0.43969(14) -0.01765(15) 0.80499(11) 0.1018(10) Uani 1 1 d .
C25 C 0.46815(19) 0.0986(2) 0.7210(2) 0.0935(14) Uani 1 1 d .
N1 N 0.5000 0.5000 0.56278(15) 0.0726(11) Uani 1 2 d SU
O5 O 0.4318(2) 0.5688(3) 0.5000 0.0629(17) Uani 0.50 2 d SPDU
H5B H 0.4496 0.6056 0.5000 0.094 Uiso 0.33 2 calc SPR
H5C H 0.4086 0.5649 0.5245 0.094 Uiso 0.17 1 calc PR
H5D H 0.4086 0.5649 0.4755 0.094 Uiso 0.17 1 calc PR
C1 C 0.42662(17) 0.42644(18) 0.57546(13) 0.0782(11) Uani 1 1 d .
C21 C 0.44914(19) 0.15638(19) 0.70379(16) 0.0954(13) Uani 1 1 d U
C18 C 0.4102(2) 0.2607(2) 0.67367(15) 0.0952(13) Uani 1 1 d U
C3 C 0.41443(17) 0.41480(18) 0.53514(13) 0.0786(11) Uani 1 1 d U
C22 C 0.4286(2) 0.1962(2) 0.73131(17) 0.1175(17) Uani 1 1 d U
H22A H 0.4280 0.1887 0.7599 0.141 Uiso 1 1 calc R
C12 C 0.26051(19) 0.4102(2) 0.67362(16) 0.1007(14) Uani 1 1 d U
C8 C 0.38833(18) 0.31548(18) 0.65720(13) 0.0868(12) Uani 1 1 d U
C6 C 0.39533(18) 0.39491(18) 0.60991(12) 0.0832(11) Uani 1 1 d U
C10 C 0.31543(18) 0.3878(2) 0.65686(14) 0.0917(13) Uani 1 1 d U
C9 C 0.33876(19) 0.3388(2) 0.67228(14) 0.0975(14) Uani 1 1 d U
H9A H 0.3201 0.3203 0.6941 0.117 Uiso 1 1 calc R
C11 C 0.34408(19) 0.41692(19) 0.62515(13) 0.0932(13) Uani 1 1 d U
H11A H 0.3293 0.4505 0.6143 0.112 Uiso 1 1 calc R
C14 C 0.1975(2) 0.4290(3) 0.73225(17) 0.1202(18) Uani 1 1 d U
H14A H 0.1906 0.4296 0.7609 0.144 Uiso 1 1 calc R
C2 C 0.46718(17) 0.46760(18) 0.58927(12) 0.0774(10) Uani 1 1 d U
C23 C 0.4083(2) 0.2493(2) 0.71568(16) 0.1140(16) Uani 1 1 d U
H23A H 0.3936 0.2763 0.7341 0.137 Uiso 1 1 calc R
C13 C 0.2484(2) 0.4079(3) 0.71670(17) 0.1241(19) Uani 1 1 d U
H13A H 0.2749 0.3922 0.7350 0.149 Uiso 1 1 calc R
C20 C 0.4507(2) 0.1674(2) 0.66141(16) 0.1165(17) Uani 1 1 d U
H20A H 0.4636 0.1397 0.6429 0.140 Uiso 1 1 calc R
C19 C 0.4330(2) 0.2198(2) 0.64666(17) 0.1211(18) Uani 1 1 d U
H19A H 0.4364 0.2281 0.6183 0.145 Uiso 1 1 calc R
C7 C 0.41758(18) 0.34379(19) 0.62541(13) 0.0890(12) Uani 1 1 d U
H7A H 0.4513 0.3290 0.6147 0.107 Uiso 1 1 calc R
C17 C 0.2190(2) 0.4340(2) 0.64644(17) 0.1188(17) Uani 1 1 d U
H17A H 0.2267 0.4371 0.6180 0.143 Uiso 1 1 calc R
C5 C 0.3743(2) 0.3744(2) 0.52101(12) 0.1063(15) Uani 1 1 d U
H5A H 0.3516 0.3515 0.5380 0.128 Uiso 1 1 calc R
C16 C 0.1680(2) 0.4524(2) 0.66173(17) 0.1173(17) Uani 1 1 d U
H16A H 0.1408 0.4670 0.6435 0.141 Uiso 1 1 calc R
C4 C 0.4795(2) 0.4798(2) 0.63117(15) 0.1062(15) Uani 1 1 d U
H4A H 0.4627 0.4632 0.6545 0.127 Uiso 1 1 calc R
C24 C 0.0980(2) 0.4683(2) 0.7207(2) 0.0998(15) Uani 1 1 d .
C15 C 0.15644(19) 0.4493(2) 0.70381(17) 0.1032(14) Uani 1 1 d U

loop_
_atom_site_aniso_label
_atom_site_aniso_U_11
_atom_site_aniso_U_22
_atom_site_aniso_U_33
_atom_site_aniso_U_23
_atom_site_aniso_U_13
_atom_site_aniso_U_12
In1 0.0734(3) 0.0695(3) 0.1043(4) 0.000 0.000 0.0004(2)
Fe1 0.0893(9) 0.1009(11) 0.0884(9) 0.000 0.000 -0.0221(7)
O4 0.114(3) 0.087(2) 0.119(3) 0.026(2) 0.005(2) 0.013(2)
N2 0.072(3) 0.055(3) 0.093(3) 0.000 0.000 -0.010(2)
O3 0.103(2) 0.063(2) 0.143(3) 0.006(2) 0.0018(19) 0.0180(17)
O2 0.098(2) 0.108(3) 0.123(3) 0.003(2) 0.025(2) -0.011(2)
O1 0.0726(19) 0.093(2) 0.140(3) -0.010(2) 0.0007(19) -0.0170(17)
C25 0.080(3) 0.062(3) 0.138(4) 0.029(3) -0.002(3) 0.004(2)
N1 0.069(3) 0.061(3) 0.088(3) 0.000 0.000 -0.001(2)
O5 0.046(3) 0.064(4) 0.078(4) 0.000 0.000 0.013(3)
C1 0.078(3) 0.072(3) 0.084(3) 0.003(2) 0.005(2) 0.006(2)
C21 0.097(3) 0.066(3) 0.123(3) 0.013(3) 0.022(3) 0.014(2)
C18 0.109(3) 0.076(3) 0.101(3) 0.022(2) 0.027(2) 0.023(3)
C3 0.080(3) 0.069(3) 0.087(3) 0.005(2) 0.002(2) -0.008(2)
C22 0.151(5) 0.093(4) 0.109(3) 0.014(3) 0.019(3) 0.031(3)
C12 0.084(3) 0.097(3) 0.121(3) 0.030(3) 0.024(2) 0.018(3)
C8 0.092(3) 0.076(3) 0.093(3) 0.013(2) 0.017(2) 0.016(2)
C6 0.087(3) 0.073(3) 0.090(3) 0.009(2) 0.008(2) -0.005(2)
C10 0.086(3) 0.087(3) 0.102(3) 0.015(2) 0.017(2) 0.019(2)
C9 0.097(3) 0.084(3) 0.111(3) 0.030(3) 0.034(2) 0.014(2)
C11 0.092(3) 0.084(3) 0.103(3) 0.021(2) 0.011(2) 0.017(2)
C14 0.106(4) 0.148(5) 0.107(3) 0.026(3) 0.023(3) 0.038(3)
C2 0.084(3) 0.074(3) 0.073(2) 0.003(2) 0.002(2) 0.009(2)
C23 0.138(4) 0.092(4) 0.112(3) 0.018(3) 0.020(3) 0.044(3)
C13 0.100(3) 0.158(5) 0.115(4) 0.029(3) 0.018(3) 0.048(3)
C20 0.153(5) 0.080(3) 0.117(3) 0.009(3) 0.028(3) 0.035(3)
C19 0.153(5) 0.096(4) 0.114(4) 0.026(3) 0.026(3) 0.044(3)
C7 0.091(3) 0.085(3) 0.091(3) 0.018(2) 0.015(2) 0.020(2)
C17 0.109(4) 0.138(5) 0.110(3) 0.021(3) 0.017(3) 0.041(3)
C5 0.114(3) 0.098(4) 0.107(3) 0.011(2) 0.007(2) -0.033(3)
C16 0.085(3) 0.145(5) 0.122(4) 0.034(4) 0.010(3) 0.031(3)
C4 0.119(4) 0.114(4) 0.085(3) 0.007(3) 0.008(3) -0.017(3)
C24 0.095(4) 0.065(3) 0.140(5) -0.005(3) 0.038(3) 0.007(3)
C15 0.077(3) 0.100(4) 0.132(4) 0.020(3) 0.015(3) 0.020(3)

loop_
_atom_type_symbol
_atom_type_description
_atom_type_scat_dispersion_real
_atom_type_scat_dispersion_imag
_atom_type_scat_source
C C 0.0015 0.0009 'International Tables Vol C Tables 4.2.6.8 and 6.1.1.4'
H H 0.0000 0.0000 'International Tables Vol C Tables 4.2.6.8 and 6.1.1.4'
N N 0.0030 0.0019 'International Tables Vol C Tables 4.2.6.8 and 6.1.1.4'
O O 0.0056 0.0036 'International Tables Vol C Tables 4.2.6.8 and 6.1.1.4'
Fe Fe 0.2886 0.5448 'International Tables Vol C Tables 4.2.6.8 and 6.1.1.4'
In In -1.2843 0.8542 'International Tables Vol C Tables 4.2.6.8 and 6.1.1.4'

loop_
_geom_angle_atom_site_label_1
_geom_angle_atom_site_label_2
_geom_angle_atom_site_label_3
_geom_angle
_geom_angle_site_symmetry_1
_geom_angle_site_symmetry_3
O2 In1 O2 164.38(19) . 2_655
O2 In1 O4 91.43(14) . 2_655
O2 In1 O4 90.71(14) 2_655 2_655
O2 In1 O4 90.71(14) . .
O2 In1 O4 91.43(14) 2_655 .
O4 In1 O4 164.22(18) 2_655 .
O2 In1 O3 82.71(13) . 2_655
O2 In1 O3 85.39(13) 2_655 2_655
O4 In1 O3 57.65(12) 2_655 2_655
O4 In1 O3 138.12(14) . 2_655
O2 In1 O3 85.39(13) . .
O2 In1 O3 82.71(13) 2_655 .
O4 In1 O3 138.12(14) 2_655 .
O4 In1 O3 57.65(12) . .
O3 In1 O3 80.56(19) 2_655 .
O2 In1 O1 137.80(14) . 2_655
O2 In1 O1 57.81(12) 2_655 2_655
O4 In1 O1 82.23(13) 2_655 2_655
O4 In1 O1 85.70(13) . 2_655
O3 In1 O1 125.60(12) 2_655 2_655
O3 In1 O1 125.87(12) . 2_655
O2 In1 O1 57.81(12) . .
O2 In1 O1 137.80(14) 2_655 .
O4 In1 O1 85.70(13) 2_655 .
O4 In1 O1 82.23(13) . .
O3 In1 O1 125.87(12) 2_655 .
O3 In1 O1 125.60(12) . .
O1 In1 O1 80.07(18) 2_655 .
O2 In1 C24 28.99(15) . 3_546
O2 In1 C24 166.6(2) 2_655 3_546
O4 In1 C24 88.17(15) 2_655 3_546
O4 In1 C24 86.15(14) . 3_546
O3 In1 C24 105.15(17) 2_655 3_546
O3 In1 C24 106.85(16) . 3_546
O1 In1 C24 108.8(2) 2_655 3_546
O1 In1 C24 28.81(15) . 3_546
O2 In1 C24 166.6(2) . 4_556
O2 In1 C24 28.99(15) 2_655 4_556
O4 In1 C24 86.15(14) 2_655 4_556
O4 In1 C24 88.17(15) . 4_556
O3 In1 C24 106.85(16) 2_655 4_556
O3 In1 C24 105.15(17) . 4_556
O1 In1 C24 28.81(15) 2_655 4_556
O1 In1 C24 108.8(2) . 4_556
C24 In1 C24 137.6(3) 3_546 4_556
O2 In1 C25 86.52(14) . 2_655
O2 In1 C25 87.93(14) 2_655 2_655
O4 In1 C25 28.78(14) 2_655 2_655
O4 In1 C25 167.0(2) . 2_655
O3 In1 C25 28.87(14) 2_655 2_655
O3 In1 C25 109.4(2) . 2_655
O1 In1 C25 104.84(16) 2_655 2_655
O1 In1 C25 106.82(16) . 2_655
C24 In1 C25 97.36(15) 3_546 2_655
C24 In1 C25 97.43(15) 4_556 2_655
O2 In1 C25 87.93(14) . .
O2 In1 C25 86.52(14) 2_655 .
O4 In1 C25 167.0(2) 2_655 .
O4 In1 C25 28.78(14) . .
O3 In1 C25 109.4(2) 2_655 .
O3 In1 C25 28.87(14) . .
O1 In1 C25 106.82(16) 2_655 .
O1 In1 C25 104.84(16) . .
C24 In1 C25 97.43(15) 3_546 .
C24 In1 C25 97.36(15) 4_556 .
C25 In1 C25 138.3(3) 2_655 .
N1 Fe1 N1 180.000(1) 5_666 .
N1 Fe1 N2 90.000(1) 5_666 .
N1 Fe1 N2 90.000(1) . .
N1 Fe1 N2 90.000(1) 5_666 5_666
N1 Fe1 N2 90.000(1) . 5_666
N2 Fe1 N2 180.00(17) . 5_666
N1 Fe1 O5 90.0 5_666 5_666
N1 Fe1 O5 90.0 . 5_666
N2 Fe1 O5 89.9(2) . 5_666
N2 Fe1 O5 90.1(2) 5_666 5_666
N1 Fe1 O5 90.0 5_666 .
N1 Fe1 O5 90.0 . .
N2 Fe1 O5 90.1(2) . .
N2 Fe1 O5 89.9(2) 5_666 .
O5 Fe1 O5 180.000(1) 5_666 .
C25 O4 In1 90.3(3) . .
C3 N2 C3 108.0(4) 6_556 .
C3 N2 Fe1 126.0(2) 6_556 .
C3 N2 Fe1 126.0(2) . .
C25 O3 In1 89.4(3) . .
C24 O2 In1 89.7(3) 3_546 .
C24 O1 In1 89.0(3) 3_546 .
O4 C25 O3 122.6(4) . .
O4 C25 C21 119.2(5) . .
O3 C25 C21 118.1(5) . .
O4 C25 In1 60.9(2) . .
O3 C25 In1 61.7(2) . .
C21 C25 In1 179.7(4) . .
C2 N1 C2 104.0(5) . 2_665
C2 N1 Fe1 128.0(2) . .
C2 N1 Fe1 128.0(2) 2_665 .
C3 C1 C2 125.1(4) . .
C3 C1 C6 119.5(4) . .
C2 C1 C6 115.5(4) . .
C22 C21 C20 120.8(5) . .
C22 C21 C25 118.5(5) . .
C20 C21 C25 120.7(5) . .
C23 C18 C19 119.0(4) . .
C23 C18 C8 120.4(4) . .
C19 C18 C8 120.6(4) . .
C1 C3 N2 126.9(4) . .
C1 C3 C5 125.7(4) . .
N2 C3 C5 107.3(4) . .
C21 C22 C23 119.3(5) . .
C13 C12 C17 118.4(4) . .
C13 C12 C10 120.8(4) . .
C17 C12 C10 120.8(4) . .
C9 C8 C7 118.9(4) . .
C9 C8 C18 121.0(4) . .
C7 C8 C18 120.1(4) . .
C11 C6 C7 121.0(4) . .
C11 C6 C1 119.3(4) . .
C7 C6 C1 119.6(4) . .
C9 C10 C11 118.7(4) . .
C9 C10 C12 120.9(4) . .
C11 C10 C12 120.4(4) . .
C10 C9 C8 123.3(4) . .
C10 C11 C6 119.2(4) . .
C13 C14 C15 118.7(5) . .
N1 C2 C4 111.1(4) . .
N1 C2 C1 124.0(4) . .
C4 C2 C1 124.9(4) . .
C18 C23 C22 120.2(5) . .
C14 C13 C12 120.8(5) . .
C21 C20 C19 119.5(5) . .
C20 C19 C18 121.1(5) . .
C8 C7 C6 118.9(4) . .
C16 C17 C12 120.6(5) . .
C5 C5 C3 108.6(2) 6_556 .
C17 C16 C15 120.5(5) . .
C4 C4 C2 106.9(3) 2_665 .
O1 C24 O2 123.5(4) 3_556 3_556
O1 C24 C15 118.5(5) 3_556 .
O2 C24 C15 118.0(6) 3_556 .
O1 C24 In1 62.2(2) 3_556 3_556
O2 C24 In1 61.3(2) 3_556 3_556
C15 C24 In1 179.3(5) . 3_556
C16 C15 C14 121.0(4) . .
C16 C15 C24 120.2(5) . .
C14 C15 C24 118.9(5) . .

loop_
_geom_bond_atom_site_label_1
_geom_bond_atom_site_label_2
_geom_bond_distance
_geom_bond_site_symmetry_2
In1 O2 2.275(3) .
In1 O2 2.275(3) 2_655
In1 O4 2.278(3) 2_655
In1 O4 2.278(3) .
In1 O3 2.294(3) 2_655
In1 O3 2.294(3) .
In1 O1 2.295(3) 2_655
In1 O1 2.295(3) .
In1 C24 2.594(5) 3_546
In1 C24 2.594(5) 4_556
In1 C25 2.606(4) 2_655
In1 C25 2.606(4) .
Fe1 N1 2.007(5) 5_666
Fe1 N1 2.007(5) .
Fe1 N2 2.021(4) .
Fe1 N2 2.021(4) 5_666
Fe1 O5 2.275(5) 5_666
Fe1 O5 2.275(5) .
O4 C25 1.255(6) .
N2 C3 1.388(4) 6_556
N2 C3 1.388(4) .
O3 C25 1.258(6) .
O2 C24 1.257(6) 3_546
O1 C24 1.250(6) 3_546
C25 C21 1.530(6) .
N1 C2 1.375(5) .
N1 C2 1.375(5) 2_665
C1 C3 1.348(5) .
C1 C2 1.427(6) .
C1 C6 1.517(5) .
C21 C22 1.372(6) .
C21 C20 1.380(6) .
C18 C23 1.370(6) .
C18 C19 1.398(6) .
C18 C8 1.482(6) .
C3 C5 1.413(6) .
C22 C23 1.426(6) .
C12 C13 1.407(6) .
C12 C17 1.420(6) .
C12 C10 1.492(6) .
C8 C9 1.374(5) .
C8 C7 1.395(5) .
C6 C11 1.398(5) .
C6 C7 1.400(5) .
C10 C9 1.368(6) .
C10 C11 1.395(5) .
C14 C13 1.386(6) .
C14 C15 1.410(6) .
C2 C4 1.400(6) .
C20 C19 1.384(6) .
C17 C16 1.365(6) .
C5 C5 1.343(8) 6_556
C16 C15 1.374(6) .
C4 C4 1.352(10) 2_665
C24 O1 1.250(6) 3_556
C24 O2 1.257(6) 3_556
C24 C15 1.541(6) .
C24 In1 2.594(5) 3_556
